data_7060792
loop_
_publ_author_name
'Cervo, Rodrigo'
'Lopes, Tha\'isa R. R.'
'de Vasconcelos, Adriana R.'
'Cargnelutti, Juliana F.'
'Schumacher, Ricardo F.'
'Tirloni, B\'arbara'
'dos Santos, Sailer S.'
'Abram, Ulrich'
'Lang, Ernesto S.'
'Cargnelutti, Roberta'

_publ_section_title
;
 Coordination compounds containing 2-pyridylselenium ligands: synthesis,
 structural characterization, and antibacterial evaluation
;
_journal_issue 29
_journal_name_full 'New Journal of Chemistry'
_journal_page_first 12863
_journal_page_last 12870
_journal_paper_doi 10.1039/D1NJ02374H
_journal_volume 45
_journal_year 2021
_chemical_formula_moiety 'C10 H10 N4 O Re Se2, Cl, C3 H7 N O'
_chemical_formula_sum 'C13 H17 Cl N5 O2 Re Se2'
_chemical_formula_weight 654.89
_space_group_crystal_system orthorhombic
_space_group_IT_number 61
_space_group_name_Hall '-P 2ac 2ab'
_space_group_name_H-M_alt 'P b c a'
_atom_sites_solution_hydrogens mixed
_audit_creation_method SHELXL-2018/3
_audit_update_record
;
2021-06-17 deposited with the CCDC.	2021-06-23 downloaded from the CCDC.
;
_cell_angle_alpha 90
_cell_angle_beta 90
_cell_angle_gamma 90
_cell_formula_units_Z 8
_cell_length_a 7.0855(16)
_cell_length_b 16.597(5)
_cell_length_c 31.064(9)
_cell_measurement_reflns_used 9869
_cell_measurement_temperature 100(2)
_cell_measurement_theta_max 27.13
_cell_measurement_theta_min 2.46
_cell_volume 3653.1(17)
_computing_cell_refinement 'SAINT V8.38A (Bruker AXS Inc., 2017)'
_computing_data_collection 'APEX3 v2017.3-0 (Bruker AXS Inc., 2017'
_computing_data_reduction 'SAINT V8.38A (Bruker AXS Inc., 2016)'
_computing_molecular_graphics 'shelXle (C.B. Huebschle, rev 833)'
_computing_structure_refinement 'SHELXL-2018/3 (Sheldrick, 2018)'
_computing_structure_solution 'SHELXT 2014/5 (Sheldrick, 2014)'
_diffrn_ambient_temperature 100(2)
_diffrn_measured_fraction_theta_full 0.999
_diffrn_measured_fraction_theta_max 0.998
_diffrn_measurement_device_type 'Bruker D8 Venture Photon 100'
_diffrn_measurement_method '\w and \f scans'
_diffrn_radiation_type MoK\a
_diffrn_radiation_wavelength 0.71073
_diffrn_reflns_av_R_equivalents 0.0361
_diffrn_reflns_av_unetI/netI 0.0173
_diffrn_reflns_Laue_measured_fraction_full 0.999
_diffrn_reflns_Laue_measured_fraction_max 0.998
_diffrn_reflns_limit_h_max 9
_diffrn_reflns_limit_h_min -9
_diffrn_reflns_limit_k_max 20
_diffrn_reflns_limit_k_min -21
_diffrn_reflns_limit_l_max 39
_diffrn_reflns_limit_l_min -35
_diffrn_reflns_number 41505
_diffrn_reflns_point_group_measured_fraction_full 0.999
_diffrn_reflns_point_group_measured_fraction_max 0.998
_diffrn_reflns_theta_full 25.242
_diffrn_reflns_theta_max 27.058
_diffrn_reflns_theta_min 2.454
_exptl_absorpt_coefficient_mu 10.801
_exptl_absorpt_correction_T_max 0.7455
_exptl_absorpt_correction_T_min 0.5174
_exptl_absorpt_correction_type multi-scan
_exptl_absorpt_process_details
;
SADABS (Bruker 2014 - version 2014/5) was used to perform the multi-scan
absorption correction.
;
_exptl_crystal_colour orange
_exptl_crystal_density_diffrn 2.381
_exptl_crystal_description block
_exptl_crystal_F_000 2448
_exptl_crystal_size_max 0.2
_exptl_crystal_size_mid 0.17
_exptl_crystal_size_min 0.10
_refine_diff_density_max 0.538
_refine_diff_density_min -0.917
_refine_diff_density_rms 0.123
_refine_ls_extinction_method none
_refine_ls_goodness_of_fit_ref 1.169
_refine_ls_hydrogen_treatment mixed
_refine_ls_matrix_type full
_refine_ls_number_parameters 231
_refine_ls_number_reflns 3995
_refine_ls_number_restraints 4
_refine_ls_restrained_S_all 1.168
_refine_ls_R_factor_all 0.0241
_refine_ls_R_factor_gt 0.0189
_refine_ls_shift/su_max 0.004
_refine_ls_shift/su_mean 0.000
_refine_ls_structure_factor_coef Fsqd
_refine_ls_weighting_details 'w=1/[\s^2^(Fo^2^)+(0.0049P)^2^+12.7298P] where P=(Fo^2^+2Fc^2^)/3'
_refine_ls_weighting_scheme calc
_refine_ls_wR_factor_gt 0.0375
_refine_ls_wR_factor_ref 0.0401
_reflns_Friedel_coverage 0.000
_reflns_number_gt 3603
_reflns_number_total 3995
_reflns_threshold_expression 'I > 2\s(I)'
_cod_data_source_file d1nj02374h2.cif
_cod_data_source_block Comp_6
_cod_depositor_comments 'Adding full bibliography for 7060788--7060792.cif.'
_cod_original_cell_volume 3653.2(17)
_cod_database_code 7060792
_shelx_shelxl_version_number 2018/3
_shelx_space_group_comment
;
The symmetry employed for this shelxl refinement is uniquely defined
by the following loop, which should always be used as a source of
symmetry information in preference to the above space-group names.
They are only intended as comments.
;

loop_
_space_group_symop_operation_xyz
'x, y, z'
'-x+1/2, -y, z+1/2'
'-x, y+1/2, -z+1/2'
'x+1/2, -y+1/2, -z'
'-x, -y, -z'
'x-1/2, y, -z-1/2'
'x, -y-1/2, z-1/2'
'-x-1/2, y-1/2, z'

loop_
_atom_site_label
_atom_site_type_symbol
_atom_site_fract_x
_atom_site_fract_y
_atom_site_fract_z
_atom_site_U_iso_or_equiv
_atom_site_adp_type
_atom_site_occupancy
_atom_site_site_symmetry_order
_atom_site_calc_flag
_atom_site_refinement_flags_posn
_atom_site_refinement_flags_adp
_atom_site_refinement_flags_occupancy
_atom_site_disorder_assembly
_atom_site_disorder_group
Re1 Re 0.41765(2) 0.55657(2) 0.61736(2) 0.01116(4) Uani 1 1 d . . . . .
Se1 Se 0.26760(5) 0.57330(2) 0.54657(2) 0.01354(7) Uani 1 1 d . . . . .
C1 C 0.3233(5) 0.5647(2) 0.71146(10) 0.0127(6) Uani 1 1 d . . . . .
O1 O 0.6443(3) 0.58777(14) 0.61198(7) 0.0156(5) Uani 1 1 d . . . . .
N1 N 0.1968(4) 0.69036(17) 0.73505(9) 0.0139(6) Uani 1 1 d D . . . .
H1 H 0.146(6) 0.7366(16) 0.7275(13) 0.031(12) Uiso 1 1 d D . . . .
Cl1 Cl -0.00569(13) 0.83848(5) 0.70264(3) 0.02299(19) Uani 1 1 d . . . . .
Se2 Se 0.22331(5) 0.66893(2) 0.64350(2) 0.01434(7) Uani 1 1 d . . . . .
C2 C 0.2482(5) 0.64100(19) 0.70250(10) 0.0121(6) Uani 1 1 d . . . . .
O2 O 0.1618(4) 0.56137(15) 0.44158(8) 0.0204(5) Uani 1 1 d . . . . .
N2 N 0.3786(4) 0.51764(16) 0.67728(9) 0.0127(6) Uani 1 1 d D . . . .
H2 H 0.411(6) 0.4691(14) 0.6858(13) 0.021(11) Uiso 1 1 d D . . . .
C3 C 0.2146(5) 0.6690(2) 0.77692(11) 0.0155(7) Uani 1 1 d . . . . .
H3 H 0.179637 0.705538 0.799045 0.019 Uiso 1 1 calc R U . . .
N3 N 0.3920(4) 0.43976(17) 0.60308(9) 0.0134(6) Uani 1 1 d D . . . .
H3A H 0.415(6) 0.402(2) 0.6225(10) 0.025(11) Uiso 1 1 d D . . . .
N5 N 0.0986(4) 0.62477(17) 0.37802(9) 0.0149(6) Uani 1 1 d . . . . .
C5 C 0.3358(5) 0.5401(2) 0.75464(11) 0.0141(7) Uani 1 1 d . . . . .
H5 H 0.379118 0.487566 0.761592 0.017 Uiso 1 1 calc R U . . .
N4 N 0.2363(4) 0.43621(16) 0.49199(9) 0.0136(6) Uani 1 1 d D . . . .
H4 H 0.200112 0.471352 0.472450 0.016 Uiso 1 1 calc DR U . . .
C4 C 0.2839(5) 0.5936(2) 0.78727(10) 0.0144(7) Uani 1 1 d . . . . .
H4A H 0.296274 0.578142 0.816577 0.017 Uiso 1 1 calc R U . . .
C9 C 0.2930(5) 0.3008(2) 0.51166(11) 0.0178(7) Uani 1 1 d . . . . .
H9 H 0.293989 0.245053 0.504658 0.021 Uiso 1 1 calc R U . . .
C8 C 0.2388(5) 0.3567(2) 0.48136(11) 0.0167(7) Uani 1 1 d . . . . .
H8 H 0.203321 0.339912 0.453265 0.020 Uiso 1 1 calc R U . . .
C7 C 0.2868(5) 0.4633(2) 0.53099(10) 0.0130(7) Uani 1 1 d . . . . .
C6 C 0.3460(5) 0.4087(2) 0.56334(11) 0.0134(7) Uani 1 1 d . . . . .
C10 C 0.3469(5) 0.3264(2) 0.55291(11) 0.0168(7) Uani 1 1 d . . . . .
H10 H 0.384229 0.287850 0.573866 0.020 Uiso 1 1 calc R U . . .
C11 C 0.0998(5) 0.5614(2) 0.40391(11) 0.0162(7) Uani 1 1 d . . . . .
H11 H 0.049830 0.512309 0.393053 0.019 Uiso 1 1 calc R U . . .
C12 C 0.1758(6) 0.7019(2) 0.39225(12) 0.0229(8) Uani 1 1 d . . . . .
H12A H 0.273390 0.719684 0.372012 0.034 Uiso 1 1 calc R U . . .
H12B H 0.231102 0.695755 0.420976 0.034 Uiso 1 1 calc R U . . .
H12C H 0.074595 0.742152 0.393315 0.034 Uiso 1 1 calc R U . . .
C13 C 0.0156(5) 0.6211(2) 0.33476(11) 0.0185(7) Uani 1 1 d . . . . .
H13A H 0.112265 0.634165 0.313303 0.028 Uiso 1 1 calc R U . . .
H13B H -0.088135 0.659922 0.332673 0.028 Uiso 1 1 calc R U . . .
H13C H -0.032684 0.566652 0.329418 0.028 Uiso 1 1 calc R U . . .

loop_
_atom_site_aniso_label
_atom_site_aniso_U_11
_atom_site_aniso_U_22
_atom_site_aniso_U_33
_atom_site_aniso_U_23
_atom_site_aniso_U_13
_atom_site_aniso_U_12
Re1 0.01388(7) 0.01076(6) 0.00882(6) 0.00114(5) -0.00015(5) -0.00025(5)
Se1 0.01836(17) 0.01143(15) 0.01083(15) 0.00156(11) -0.00220(13) 0.00072(13)
C1 0.0128(16) 0.0130(15) 0.0122(15) -0.0014(12) -0.0003(13) -0.0016(13)
O1 0.0174(12) 0.0161(12) 0.0134(12) 0.0013(9) 0.0002(10) 0.0006(10)
N1 0.0143(14) 0.0111(14) 0.0164(14) 0.0000(11) 0.0002(11) 0.0009(11)
Cl1 0.0215(4) 0.0133(4) 0.0342(5) 0.0061(4) -0.0010(4) -0.0011(3)
Se2 0.01905(17) 0.01192(15) 0.01205(15) 0.00200(12) 0.00010(13) 0.00233(13)
C2 0.0127(16) 0.0121(15) 0.0116(15) -0.0003(12) 0.0021(13) -0.0012(13)
O2 0.0265(14) 0.0186(13) 0.0161(12) 0.0035(10) -0.0007(11) 0.0038(11)
N2 0.0164(15) 0.0088(13) 0.0130(14) 0.0005(10) 0.0002(11) 0.0032(11)
C3 0.0131(16) 0.0208(17) 0.0125(15) -0.0053(13) -0.0005(13) -0.0029(14)
N3 0.0179(15) 0.0118(13) 0.0107(13) 0.0022(11) 0.0000(11) 0.0026(12)
N5 0.0185(15) 0.0135(13) 0.0128(14) 0.0004(11) -0.0023(12) -0.0011(12)
C5 0.0127(15) 0.0147(16) 0.0148(16) 0.0005(13) 0.0001(13) -0.0003(13)
N4 0.0155(14) 0.0127(13) 0.0125(13) 0.0030(10) -0.0001(11) -0.0016(12)
C4 0.0138(16) 0.0192(17) 0.0103(15) 0.0007(13) 0.0005(13) -0.0021(13)
C9 0.026(2) 0.0123(16) 0.0149(16) -0.0017(13) 0.0003(14) -0.0012(14)
C8 0.0194(18) 0.0192(17) 0.0115(15) -0.0041(13) 0.0016(14) -0.0011(14)
C7 0.0138(16) 0.0144(16) 0.0109(15) 0.0008(12) 0.0013(13) -0.0006(13)
C6 0.0149(16) 0.0124(16) 0.0129(16) 0.0004(12) 0.0012(13) -0.0007(13)
C10 0.0198(18) 0.0157(17) 0.0150(16) 0.0039(13) -0.0011(14) -0.0017(14)
C11 0.0166(17) 0.0167(16) 0.0153(16) 0.0011(13) 0.0020(14) 0.0015(14)
C12 0.033(2) 0.0157(17) 0.0203(18) -0.0008(14) -0.0096(16) 0.0004(16)
C13 0.0215(19) 0.0214(18) 0.0126(16) 0.0016(14) -0.0054(14) -0.0002(15)

loop_
_atom_type_symbol
_atom_type_description
_atom_type_scat_dispersion_real
_atom_type_scat_dispersion_imag
_atom_type_scat_source
C C 0.0033 0.0016 'International Tables Vol C Tables 4.2.6.8 and 6.1.1.4'
H H 0.0000 0.0000 'International Tables Vol C Tables 4.2.6.8 and 6.1.1.4'
N N 0.0061 0.0033 'International Tables Vol C Tables 4.2.6.8 and 6.1.1.4'
O O 0.0106 0.0060 'International Tables Vol C Tables 4.2.6.8 and 6.1.1.4'
Re Re -1.0185 7.2310 'International Tables Vol C Tables 4.2.6.8 and 6.1.1.4'
Se Se -0.0929 2.2259 'International Tables Vol C Tables 4.2.6.8 and 6.1.1.4'
Cl Cl 0.1484 0.1585 'International Tables Vol C Tables 4.2.6.8 and 6.1.1.4'

loop_
_geom_angle_atom_site_label_1
_geom_angle_atom_site_label_2
_geom_angle_atom_site_label_3
_geom_angle
_geom_angle_site_symmetry_1
_geom_angle_site_symmetry_3
_geom_angle_publ_flag
O1 Re1 N2 108.86(12) . . ?
O1 Re1 N3 111.15(12) . . ?
N2 Re1 N3 83.09(11) . . ?
O1 Re1 Se2 109.38(8) . . ?
N2 Re1 Se2 81.91(8) . . ?
N3 Re1 Se2 139.41(9) . . ?
O1 Re1 Se1 106.67(8) . . ?
N2 Re1 Se1 144.42(9) . . ?
N3 Re1 Se1 82.62(8) . . ?
Se2 Re1 Se1 88.141(16) . . ?
C7 Se1 Re1 95.09(10) . . ?
N2 C1 C2 117.9(3) . . ?
N2 C1 C5 123.7(3) . . ?
C2 C1 C5 118.4(3) . . ?
C2 N1 C3 122.3(3) . . ?
C2 N1 H1 116(3) . . ?
C3 N1 H1 122(3) . . ?
C2 Se2 Re1 94.68(10) . . ?
N1 C2 C1 120.1(3) . . ?
N1 C2 Se2 123.3(2) . . ?
C1 C2 Se2 116.6(2) . . ?
C1 N2 Re1 125.3(2) . . ?
C1 N2 H2 111(3) . . ?
Re1 N2 H2 123(3) . . ?
N1 C3 C4 119.6(3) . . ?
N1 C3 H3 120.2 . . ?
C4 C3 H3 120.2 . . ?
C6 N3 Re1 125.7(2) . . ?
C6 N3 H3A 113(3) . . ?
Re1 N3 H3A 121(3) . . ?
C11 N5 C12 120.7(3) . . ?
C11 N5 C13 121.7(3) . . ?
C12 N5 C13 117.6(3) . . ?
C4 C5 C1 119.5(3) . . ?
C4 C5 H5 120.2 . . ?
C1 C5 H5 120.2 . . ?
C7 N4 C8 122.7(3) . . ?
C7 N4 H4 118.6 . . ?
C8 N4 H4 118.6 . . ?
C3 C4 C5 120.0(3) . . ?
C3 C4 H4A 120.0 . . ?
C5 C4 H4A 120.0 . . ?
C8 C9 C10 119.7(3) . . ?
C8 C9 H9 120.1 . . ?
C10 C9 H9 120.1 . . ?
N4 C8 C9 119.5(3) . . ?
N4 C8 H8 120.3 . . ?
C9 C8 H8 120.3 . . ?
N4 C7 C6 120.4(3) . . ?
N4 C7 Se1 122.3(2) . . ?
C6 C7 Se1 117.1(2) . . ?
N3 C6 C10 124.8(3) . . ?
N3 C6 C7 117.9(3) . . ?
C10 C6 C7 117.3(3) . . ?
C9 C10 C6 120.3(3) . . ?
C9 C10 H10 119.9 . . ?
C6 C10 H10 119.9 . . ?
O2 C11 N5 124.8(3) . . ?
O2 C11 H11 117.6 . . ?
N5 C11 H11 117.6 . . ?
N5 C12 H12A 109.5 . . ?
N5 C12 H12B 109.5 . . ?
H12A C12 H12B 109.5 . . ?
N5 C12 H12C 109.5 . . ?
H12A C12 H12C 109.5 . . ?
H12B C12 H12C 109.5 . . ?
N5 C13 H13A 109.5 . . ?
N5 C13 H13B 109.5 . . ?
H13A C13 H13B 109.5 . . ?
N5 C13 H13C 109.5 . . ?
H13A C13 H13C 109.5 . . ?
H13B C13 H13C 109.5 . . ?

loop_
_geom_bond_atom_site_label_1
_geom_bond_atom_site_label_2
_geom_bond_distance
_geom_bond_site_symmetry_2
_geom_bond_publ_flag
Re1 O1 1.696(3) . ?
Re1 N2 1.990(3) . ?
Re1 N3 1.997(3) . ?
Re1 Se2 2.4562(6) . ?
Re1 Se1 2.4582(7) . ?
Se1 C7 1.894(3) . ?
C1 N2 1.375(4) . ?
C1 C2 1.402(5) . ?
C1 C5 1.404(5) . ?
N1 C2 1.352(4) . ?
N1 C3 1.354(4) . ?
N1 H1 0.880(19) . ?
Se2 C2 1.899(3) . ?
O2 C11 1.250(4) . ?
N2 H2 0.879(19) . ?
C3 C4 1.382(5) . ?
C3 H3 0.9500 . ?
N3 C6 1.377(4) . ?
N3 H3A 0.879(19) . ?
N5 C11 1.324(4) . ?
N5 C12 1.461(4) . ?
N5 C13 1.468(4) . ?
C5 C4 1.396(5) . ?
C5 H5 0.9500 . ?
N4 C7 1.340(4) . ?
N4 C8 1.360(4) . ?
N4 H4 0.8800 . ?
C4 H4A 0.9500 . ?
C9 C8 1.377(5) . ?
C9 C10 1.403(5) . ?
C9 H9 0.9500 . ?
C8 H8 0.9500 . ?
C7 C6 1.416(5) . ?
C6 C10 1.405(5) . ?
C10 H10 0.9500 . ?
C11 H11 0.9500 . ?
C12 H12A 0.9800 . ?
C12 H12B 0.9800 . ?
C12 H12C 0.9800 . ?
C13 H13A 0.9800 . ?
C13 H13B 0.9800 . ?
C13 H13C 0.9800 . ?

loop_
_geom_torsion_atom_site_label_1
_geom_torsion_atom_site_label_2
_geom_torsion_atom_site_label_3
_geom_torsion_atom_site_label_4
_geom_torsion
_geom_torsion_site_symmetry_1
_geom_torsion_site_symmetry_2
_geom_torsion_site_symmetry_3
_geom_torsion_site_symmetry_4
_geom_torsion_publ_flag
C3 N1 C2 C1 -0.1(5) . . . . ?
C3 N1 C2 Se2 179.5(3) . . . . ?
N2 C1 C2 N1 -178.2(3) . . . . ?
C5 C1 C2 N1 2.6(5) . . . . ?
N2 C1 C2 Se2 2.2(4) . . . . ?
C5 C1 C2 Se2 -177.0(2) . . . . ?
Re1 Se2 C2 N1 167.7(3) . . . . ?
Re1 Se2 C2 C1 -12.6(3) . . . . ?
C2 C1 N2 Re1 15.1(4) . . . . ?
C5 C1 N2 Re1 -165.8(3) . . . . ?
C2 N1 C3 C4 -1.4(5) . . . . ?
N2 C1 C5 C4 177.2(3) . . . . ?
C2 C1 C5 C4 -3.7(5) . . . . ?
N1 C3 C4 C5 0.2(5) . . . . ?
C1 C5 C4 C3 2.3(5) . . . . ?
C7 N4 C8 C9 0.7(5) . . . . ?
C10 C9 C8 N4 -0.7(5) . . . . ?
C8 N4 C7 C6 0.0(5) . . . . ?
C8 N4 C7 Se1 -175.9(3) . . . . ?
Re1 Se1 C7 N4 -175.0(3) . . . . ?
Re1 Se1 C7 C6 8.9(3) . . . . ?
Re1 N3 C6 C10 173.4(3) . . . . ?
Re1 N3 C6 C7 -9.1(5) . . . . ?
N4 C7 C6 N3 -178.5(3) . . . . ?
Se1 C7 C6 N3 -2.4(4) . . . . ?
N4 C7 C6 C10 -0.8(5) . . . . ?
Se1 C7 C6 C10 175.4(3) . . . . ?
C8 C9 C10 C6 -0.1(6) . . . . ?
N3 C6 C10 C9 178.4(3) . . . . ?
C7 C6 C10 C9 0.8(5) . . . . ?
C12 N5 C11 O2 1.0(5) . . . . ?
C13 N5 C11 O2 -177.3(3) . . . . ?
